data_4024479
loop_
_publ_author_name
'Santos Fustero'
'Gema Chiva'
'Julio Piera'
'Juan F. Sanz-Cervera'
'Alessandro Volonterio'
'Matteo Zanda'
'Carmen Ram\'irez de Arellano'

_publ_contact_author_address
;Departamento de Qu\'imica Org\'anica
Universidad de Valencia
46100 Valencia
Spain
;
_publ_contact_author_email Carmen.ramirezdearellano@uv.es
_publ_contact_author_fax +34963544939
_publ_contact_author_name 'Carmen Ram\'irez de Arellano'
_publ_contact_author_phone +34963543046
_publ_section_title
;
New Fluorinated Peptidomimetics through Tandem Aza-Michael Addition to
\a-Trifluoromethyl Acrylamide Acceptors: Synthesis and Conformational Study
in Solid State and Solution
;
_journal_name_full 'Journal of Organic Chemistry'
_journal_page_first 3122
_journal_page_last 3132
_journal_paper_doi 10.1021/jo9001867
_journal_volume 74
_journal_year 2009
_chemical_absolute_configuration syn
_chemical_formula_sum 'C16 H28 F3 N3 O4'
_chemical_formula_weight 383.41
_chemical_name_common gt363c
_chemical_name_systematic
; 
 ? 
;
_space_group_IT_number 4
_symmetry_cell_setting monoclinic
_symmetry_space_group_name_Hall 'P 2yb'
_symmetry_space_group_name_H-M 'P 1 21 1'
_atom_sites_solution_hydrogens geom
_atom_sites_solution_primary direct
_atom_sites_solution_secondary difmap
_audit_creation_method SHELXL-97
_cell_angle_alpha 90.00
_cell_angle_beta 92.64(3)
_cell_angle_gamma 90.00
_cell_formula_units_Z 2
_cell_length_a 10.503(2)
_cell_length_b 9.1652(18)
_cell_length_c 10.804(2)
_cell_measurement_reflns_used 4307
_cell_measurement_temperature 150(2)
_cell_measurement_theta_max 27.485
_cell_measurement_theta_min 0.998
_cell_volume 1038.9(6)
_computing_cell_refinement 'HKL Scalepack (Otwinowski & Minor 1997)'
_computing_data_collection 'Collect (Nonius BV, 1997-2000)'
_computing_data_reduction 'HKL Scalepack (Otwinowski & Minor 1997)'
_computing_molecular_graphics 'SHELXTL v6.14 (Bruker, 2000-2003)'
_computing_publication_material 'SHELXL-97 (Sheldrick, 1997)'
_computing_structure_refinement 'SHELXL-97 (Sheldrick, 1997)'
_computing_structure_solution 'SHELXS-97 (Sheldrick, 1990)'
_diffrn_ambient_temperature 150(2)
_diffrn_detector_area_resol_mean 9
_diffrn_measured_fraction_theta_full 0.990
_diffrn_measured_fraction_theta_max 0.990
_diffrn_measurement_device_type KappaCCD
_diffrn_measurement_method \w-scans
_diffrn_radiation_monochromator graphite
_diffrn_radiation_source 'fine-focus sealed tube'
_diffrn_radiation_type MoK\a
_diffrn_radiation_wavelength 0.71073
_diffrn_reflns_av_R_equivalents 0.0593
_diffrn_reflns_av_sigmaI/netI 0.0495
_diffrn_reflns_limit_h_max 13
_diffrn_reflns_limit_h_min -13
_diffrn_reflns_limit_k_max 11
_diffrn_reflns_limit_k_min -11
_diffrn_reflns_limit_l_max 13
_diffrn_reflns_limit_l_min -13
_diffrn_reflns_number 7646
_diffrn_reflns_theta_full 26.37
_diffrn_reflns_theta_max 26.37
_diffrn_reflns_theta_min 5.18
_exptl_absorpt_coefficient_mu 0.105
_exptl_absorpt_correction_type none
_exptl_crystal_colour colourless
_exptl_crystal_density_diffrn 1.226
_exptl_crystal_density_method 'not measured'
_exptl_crystal_description lath
_exptl_crystal_F_000 408
_exptl_crystal_size_max 0.45
_exptl_crystal_size_mid 0.09
_exptl_crystal_size_min 0.03
_refine_diff_density_max 0.147
_refine_diff_density_min -0.137
_refine_diff_density_rms 0.032
_refine_ls_abs_structure_details 'Flack H D (1983), Acta Cryst. A39, 876-881'
_refine_ls_abs_structure_Flack -0.8(9)
_refine_ls_extinction_method none
_refine_ls_goodness_of_fit_ref 1.064
_refine_ls_hydrogen_treatment mixed
_refine_ls_matrix_type full
_refine_ls_number_parameters 253
_refine_ls_number_reflns 2250
_refine_ls_number_restraints 4
_refine_ls_restrained_S_all 1.063
_refine_ls_R_factor_all 0.0686
_refine_ls_R_factor_gt 0.0383
_refine_ls_shift/su_max 0.000
_refine_ls_shift/su_mean 0.000
_refine_ls_structure_factor_coef Fsqd
_refine_ls_weighting_details 'calc w=1/[\s^2^(Fo^2^)+(0.0299P)^2^+0.0933P] where P=(Fo^2^+2Fc^2^)/3'
_refine_ls_weighting_scheme calc
_refine_ls_wR_factor_gt 0.0702
_refine_ls_wR_factor_ref 0.0781
_reflns_number_gt 1625
_reflns_number_total 2250
_reflns_threshold_expression >2sigma(I)
_cod_data_source_file jo9001867_si_002_3.cif
_cod_data_source_block gt363c_compound_8c
_cod_original_sg_symbol_H-M P2(1)
_cod_database_code 4024479

loop_
_symmetry_equiv_pos_as_xyz
'x, y, z'
'-x, y+1/2, -z'

loop_
_atom_site_label
_atom_site_type_symbol
_atom_site_fract_x
_atom_site_fract_y
_atom_site_fract_z
_atom_site_U_iso_or_equiv
_atom_site_adp_type
_atom_site_occupancy
_atom_site_symmetry_multiplicity
_atom_site_calc_flag
_atom_site_refinement_flags
_atom_site_disorder_assembly
_atom_site_disorder_group
O1 O 0.38123(19) 0.2933(2) 0.2619(2) 0.0500(6) Uani 1 1 d . . .
O2 O 0.34802(16) 0.52970(19) 0.31037(16) 0.0377(4) Uani 1 1 d . . .
O3 O 0.65579(19) 0.31325(19) 0.11322(17) 0.0407(5) Uani 1 1 d . . .
O4 O 0.4167(2) 0.3164(2) -0.1765(2) 0.0477(5) Uani 1 1 d . . .
N3 N 0.6052(2) 0.5190(2) 0.2164(2) 0.0323(5) Uani 1 1 d D . .
H3 H 0.604(2) 0.610(2) 0.216(3) 0.037(8) Uiso 1 1 d D . .
N7 N 0.4961(2) 0.5375(3) -0.1177(2) 0.0349(5) Uani 1 1 d D . .
H7 H 0.484(3) 0.627(3) -0.127(3) 0.042(8) Uiso 1 1 d D . .
N9 N 0.2898(2) 0.5161(3) -0.1929(2) 0.0411(6) Uani 1 1 d D . .
H9 H 0.283(3) 0.605(3) -0.177(3) 0.046(9) Uiso 1 1 d D . .
F1 F 0.88926(16) 0.5662(2) 0.12203(17) 0.0600(5) Uani 1 1 d . . .
F2 F 0.87866(18) 0.6376(2) -0.0670(2) 0.0645(6) Uani 1 1 d . . .
F3 F 0.87966(16) 0.4093(2) -0.02526(19) 0.0591(5) Uani 1 1 d . . .
C1 C 0.4197(3) 0.4113(3) 0.2973(2) 0.0354(6) Uani 1 1 d . . .
C2 C 0.5603(3) 0.4441(3) 0.3254(2) 0.0330(6) Uani 1 1 d . . .
H2 H 0.6071 0.3495 0.3351 0.040 Uiso 1 1 calc R . .
C4 C 0.6482(2) 0.4480(3) 0.1195(2) 0.0317(6) Uani 1 1 d . . .
C5 C 0.6914(2) 0.5424(3) 0.0134(2) 0.0327(6) Uani 1 1 d . . .
H5 H 0.6650 0.6454 0.0290 0.039 Uiso 1 1 calc R . .
C6 C 0.6281(3) 0.4927(3) -0.1100(2) 0.0359(7) Uani 1 1 d . . .
H6A H 0.6735 0.5359 -0.1794 0.043 Uiso 1 1 calc R . .
H6B H 0.6335 0.3852 -0.1167 0.043 Uiso 1 1 calc R . .
C8 C 0.4011(3) 0.4498(3) -0.1637(2) 0.0360(6) Uani 1 1 d . . .
C10 C 0.1755(3) 0.4382(3) -0.2327(3) 0.0538(8) Uani 1 1 d . . .
H10A H 0.1351 0.3966 -0.1596 0.065 Uiso 1 1 calc R . .
H10B H 0.1980 0.3566 -0.2876 0.065 Uiso 1 1 calc R . .
C11 C 0.0835(3) 0.5374(5) -0.3003(3) 0.0686(10) Uani 1 1 d . . .
H11A H 0.1241 0.5801 -0.3717 0.103 Uiso 1 1 calc R . .
H11B H 0.0579 0.6154 -0.2446 0.103 Uiso 1 1 calc R . .
H11C H 0.0081 0.4818 -0.3290 0.103 Uiso 1 1 calc R . .
C12 C 0.2132(2) 0.5342(3) 0.2607(2) 0.0397(6) Uani 1 1 d . . .
C13 C 0.2161(3) 0.5232(4) 0.1208(3) 0.0527(8) Uani 1 1 d . . .
H13A H 0.2457 0.4260 0.0979 0.079 Uiso 1 1 calc R . .
H13B H 0.2742 0.5972 0.0901 0.079 Uiso 1 1 calc R . .
H13C H 0.1302 0.5395 0.0841 0.079 Uiso 1 1 calc R . .
C14 C 0.1707(3) 0.6851(3) 0.2988(3) 0.0516(8) Uani 1 1 d . . .
H14A H 0.2267 0.7586 0.2640 0.077 Uiso 1 1 calc R . .
H14B H 0.1752 0.6925 0.3894 0.077 Uiso 1 1 calc R . .
H14C H 0.0828 0.7018 0.2677 0.077 Uiso 1 1 calc R . .
C15 C 0.1344(3) 0.4169(4) 0.3190(3) 0.0520(8) Uani 1 1 d . . .
H15A H 0.1505 0.4180 0.4090 0.078 Uiso 1 1 calc R . .
H15B H 0.1577 0.3214 0.2862 0.078 Uiso 1 1 calc R . .
H15C H 0.0437 0.4354 0.2995 0.078 Uiso 1 1 calc R . .
C16 C 0.5881(3) 0.5361(3) 0.4422(2) 0.0386(6) Uani 1 1 d . . .
H16 H 0.5485 0.6344 0.4288 0.046 Uiso 1 1 calc R . .
C17 C 0.7313(3) 0.5565(4) 0.4650(3) 0.0528(8) Uani 1 1 d . . .
H17A H 0.7717 0.4613 0.4794 0.079 Uiso 1 1 calc R . .
H17B H 0.7473 0.6187 0.5379 0.079 Uiso 1 1 calc R . .
H17C H 0.7669 0.6028 0.3925 0.079 Uiso 1 1 calc R . .
C18 C 0.5292(3) 0.4658(4) 0.5536(3) 0.0533(8) Uani 1 1 d . . .
H18A H 0.5678 0.3698 0.5689 0.080 Uiso 1 1 calc R . .
H18B H 0.4372 0.4546 0.5371 0.080 Uiso 1 1 calc R . .
H18C H 0.5447 0.5278 0.6266 0.080 Uiso 1 1 calc R . .
C19 C 0.8335(3) 0.5376(4) 0.0104(3) 0.0438(7) Uani 1 1 d . . .

loop_
_atom_site_aniso_label
_atom_site_aniso_U_11
_atom_site_aniso_U_22
_atom_site_aniso_U_33
_atom_site_aniso_U_23
_atom_site_aniso_U_13
_atom_site_aniso_U_12
O1 0.0497(12) 0.0322(11) 0.0682(15) -0.0120(10) 0.0039(10) -0.0051(10)
O2 0.0419(10) 0.0305(9) 0.0406(10) -0.0026(9) 0.0002(8) 0.0025(10)
O3 0.0584(12) 0.0223(10) 0.0418(11) 0.0010(9) 0.0073(9) 0.0040(9)
O4 0.0614(13) 0.0217(9) 0.0602(14) -0.0036(9) 0.0058(10) -0.0038(9)
N3 0.0457(13) 0.0197(11) 0.0317(12) 0.0020(10) 0.0038(9) 0.0011(10)
N7 0.0432(13) 0.0205(11) 0.0407(13) -0.0010(11) -0.0017(10) 0.0031(12)
N9 0.0460(14) 0.0264(13) 0.0505(15) -0.0047(11) -0.0027(11) -0.0028(12)
F1 0.0453(10) 0.0739(14) 0.0601(12) -0.0051(10) -0.0067(8) -0.0037(10)
F2 0.0541(11) 0.0643(12) 0.0768(14) 0.0172(11) 0.0198(9) -0.0097(10)
F3 0.0489(10) 0.0507(11) 0.0786(14) -0.0058(10) 0.0119(9) 0.0123(9)
C1 0.0450(15) 0.0312(15) 0.0302(15) 0.0015(12) 0.0035(12) -0.0012(13)
C2 0.0428(16) 0.0272(13) 0.0289(14) 0.0025(11) 0.0012(11) 0.0028(12)
C4 0.0357(14) 0.0256(14) 0.0334(15) 0.0007(12) -0.0029(11) 0.0014(12)
C5 0.0407(14) 0.0242(12) 0.0334(14) 0.0019(12) 0.0056(11) 0.0016(13)
C6 0.0446(16) 0.0295(14) 0.0342(15) 0.0024(12) 0.0086(12) 0.0039(12)
C8 0.0526(19) 0.0252(14) 0.0304(15) 0.0005(12) 0.0031(12) -0.0043(14)
C10 0.0508(19) 0.0416(17) 0.068(2) -0.0093(16) -0.0054(16) -0.0105(16)
C11 0.055(2) 0.072(2) 0.077(2) 0.002(2) -0.0125(17) -0.007(2)
C12 0.0387(15) 0.0403(15) 0.0399(16) 0.0033(15) 0.0005(12) -0.0003(15)
C13 0.0512(17) 0.063(2) 0.0433(18) 0.0045(17) -0.0027(13) -0.0005(19)
C14 0.0506(19) 0.0431(17) 0.061(2) 0.0012(16) 0.0051(16) 0.0089(15)
C15 0.0506(18) 0.0506(19) 0.056(2) 0.0049(16) 0.0134(15) -0.0048(16)
C16 0.0522(15) 0.0313(14) 0.0319(15) 0.0003(13) -0.0035(12) -0.0033(15)
C17 0.0610(19) 0.0495(19) 0.0466(19) 0.0001(16) -0.0107(14) -0.0116(17)
C18 0.072(2) 0.0584(19) 0.0292(16) 0.0025(15) 0.0020(14) -0.0095(17)
C19 0.0470(16) 0.0382(16) 0.0467(18) -0.0006(15) 0.0069(14) 0.0010(16)

loop_
_atom_type_symbol
_atom_type_description
_atom_type_scat_dispersion_real
_atom_type_scat_dispersion_imag
_atom_type_scat_source
C C 0.0033 0.0016 'International Tables Vol C Tables 4.2.6.8 and 6.1.1.4'
H H 0.0000 0.0000 'International Tables Vol C Tables 4.2.6.8 and 6.1.1.4'
N N 0.0061 0.0033 'International Tables Vol C Tables 4.2.6.8 and 6.1.1.4'
O O 0.0106 0.0060 'International Tables Vol C Tables 4.2.6.8 and 6.1.1.4'
F F 0.0171 0.0103 'International Tables Vol C Tables 4.2.6.8 and 6.1.1.4'

loop_
_geom_angle_atom_site_label_1
_geom_angle_atom_site_label_2
_geom_angle_atom_site_label_3
_geom_angle
_geom_angle_site_symmetry_1
_geom_angle_site_symmetry_3
_geom_angle_publ_flag
C1 O2 C12 121.1(2) . . ?
C4 N3 C2 122.7(2) . . ?
C4 N3 H3 119(2) . . ?
C2 N3 H3 118(2) . . ?
C8 N7 C6 122.7(2) . . ?
C8 N7 H7 115(2) . . ?
C6 N7 H7 116(2) . . ?
C8 N9 C10 123.3(2) . . ?
C8 N9 H9 118(2) . . ?
C10 N9 H9 118(2) . . ?
O1 C1 O2 125.4(2) . . ?
O1 C1 C2 123.1(2) . . ?
O2 C1 C2 111.4(2) . . ?
N3 C2 C1 106.1(2) . . ?
N3 C2 C16 110.4(2) . . ?
C1 C2 C16 114.8(2) . . ?
N3 C2 H2 108.4 . . ?
C1 C2 H2 108.4 . . ?
C16 C2 H2 108.4 . . ?
O3 C4 N3 123.7(2) . . ?
O3 C4 C5 120.2(2) . . ?
N3 C4 C5 116.0(2) . . ?
C19 C5 C4 109.4(2) . . ?
C19 C5 C6 111.5(2) . . ?
C4 C5 C6 110.8(2) . . ?
C19 C5 H5 108.4 . . ?
C4 C5 H5 108.4 . . ?
C6 C5 H5 108.4 . . ?
N7 C6 C5 110.0(2) . . ?
N7 C6 H6A 109.7 . . ?
C5 C6 H6A 109.7 . . ?
N7 C6 H6B 109.7 . . ?
C5 C6 H6B 109.7 . . ?
H6A C6 H6B 108.2 . . ?
O4 C8 N9 122.5(3) . . ?
O4 C8 N7 121.7(3) . . ?
N9 C8 N7 115.8(2) . . ?
N9 C10 C11 110.8(3) . . ?
N9 C10 H10A 109.5 . . ?
C11 C10 H10A 109.5 . . ?
N9 C10 H10B 109.5 . . ?
C11 C10 H10B 109.5 . . ?
H10A C10 H10B 108.1 . . ?
C10 C11 H11A 109.5 . . ?
C10 C11 H11B 109.5 . . ?
H11A C11 H11B 109.5 . . ?
C10 C11 H11C 109.5 . . ?
H11A C11 H11C 109.5 . . ?
H11B C11 H11C 109.5 . . ?
O2 C12 C15 111.1(2) . . ?
O2 C12 C13 107.2(2) . . ?
C15 C12 C13 113.9(3) . . ?
O2 C12 C14 102.3(2) . . ?
C15 C12 C14 111.2(2) . . ?
C13 C12 C14 110.6(3) . . ?
C12 C13 H13A 109.5 . . ?
C12 C13 H13B 109.5 . . ?
H13A C13 H13B 109.5 . . ?
C12 C13 H13C 109.5 . . ?
H13A C13 H13C 109.5 . . ?
H13B C13 H13C 109.5 . . ?
C12 C14 H14A 109.5 . . ?
C12 C14 H14B 109.5 . . ?
H14A C14 H14B 109.5 . . ?
C12 C14 H14C 109.5 . . ?
H14A C14 H14C 109.5 . . ?
H14B C14 H14C 109.5 . . ?
C12 C15 H15A 109.5 . . ?
C12 C15 H15B 109.5 . . ?
H15A C15 H15B 109.5 . . ?
C12 C15 H15C 109.5 . . ?
H15A C15 H15C 109.5 . . ?
H15B C15 H15C 109.5 . . ?
C18 C16 C17 111.0(2) . . ?
C18 C16 C2 110.4(2) . . ?
C17 C16 C2 110.5(2) . . ?
C18 C16 H16 108.3 . . ?
C17 C16 H16 108.3 . . ?
C2 C16 H16 108.3 . . ?
C16 C17 H17A 109.5 . . ?
C16 C17 H17B 109.5 . . ?
H17A C17 H17B 109.5 . . ?
C16 C17 H17C 109.5 . . ?
H17A C17 H17C 109.5 . . ?
H17B C17 H17C 109.5 . . ?
C16 C18 H18A 109.5 . . ?
C16 C18 H18B 109.5 . . ?
H18A C18 H18B 109.5 . . ?
C16 C18 H18C 109.5 . . ?
H18A C18 H18C 109.5 . . ?
H18B C18 H18C 109.5 . . ?
F3 C19 F2 106.1(2) . . ?
F3 C19 F1 106.4(2) . . ?
F2 C19 F1 105.9(3) . . ?
F3 C19 C5 114.1(3) . . ?
F2 C19 C5 112.0(2) . . ?
F1 C19 C5 111.7(2) . . ?

loop_
_geom_bond_atom_site_label_1
_geom_bond_atom_site_label_2
_geom_bond_distance
_geom_bond_site_symmetry_2
_geom_bond_publ_flag
O1 C1 1.210(3) . ?
O2 C1 1.332(3) . ?
O2 C12 1.491(3) . ?
O3 C4 1.239(3) . ?
O4 C8 1.242(3) . ?
N3 C4 1.330(3) . ?
N3 C2 1.460(3) . ?
N3 H3 0.83(2) . ?
N7 C8 1.358(4) . ?
N7 C6 1.445(3) . ?
N7 H7 0.84(2) . ?
N9 C8 1.342(4) . ?
N9 C10 1.445(4) . ?
N9 H9 0.83(2) . ?
F1 C19 1.342(3) . ?
F2 C19 1.342(3) . ?
F3 C19 1.335(4) . ?
C1 C2 1.524(4) . ?
C2 C16 1.534(3) . ?
C2 H2 1.0000 . ?
C4 C5 1.522(4) . ?
C5 C19 1.495(4) . ?
C5 C6 1.530(4) . ?
C5 H5 1.0000 . ?
C6 H6A 0.9900 . ?
C6 H6B 0.9900 . ?
C10 C11 1.494(5) . ?
C10 H10A 0.9900 . ?
C10 H10B 0.9900 . ?
C11 H11A 0.9800 . ?
C11 H11B 0.9800 . ?
C11 H11C 0.9800 . ?
C12 C15 1.512(4) . ?
C12 C13 1.516(4) . ?
C12 C14 1.516(4) . ?
C13 H13A 0.9800 . ?
C13 H13B 0.9800 . ?
C13 H13C 0.9800 . ?
C14 H14A 0.9800 . ?
C14 H14B 0.9800 . ?
C14 H14C 0.9800 . ?
C15 H15A 0.9800 . ?
C15 H15B 0.9800 . ?
C15 H15C 0.9800 . ?
C16 C18 1.521(4) . ?
C16 C17 1.524(4) . ?
C16 H16 1.0000 . ?
C17 H17A 0.9800 . ?
C17 H17B 0.9800 . ?
C17 H17C 0.9800 . ?
C18 H18A 0.9800 . ?
C18 H18B 0.9800 . ?
C18 H18C 0.9800 . ?

loop_
_geom_hbond_atom_site_label_D
_geom_hbond_atom_site_label_H
_geom_hbond_atom_site_label_A
_geom_hbond_distance_DH
_geom_hbond_distance_HA
_geom_hbond_distance_DA
_geom_hbond_angle_DHA
_geom_hbond_site_symmetry_A
N3 H3 O4 0.83(2) 1.95(2) 2.768(3) 167(3) 2_655
N7 H7 O3 0.84(2) 2.26(2) 2.990(3) 146(3) 2_655
N7 H7 O1 0.84(2) 2.58(3) 3.125(3) 124(2) 2_655
N9 H9 O3 0.83(2) 2.12(2) 2.905(3) 156(3) 2_655

loop_
_geom_torsion_atom_site_label_1
_geom_torsion_atom_site_label_2
_geom_torsion_atom_site_label_3
_geom_torsion_atom_site_label_4
_geom_torsion
_geom_torsion_site_symmetry_1
_geom_torsion_site_symmetry_2
_geom_torsion_site_symmetry_3
_geom_torsion_site_symmetry_4
_geom_torsion_publ_flag
C12 O2 C1 O1 -10.9(4) . . . . ?
C12 O2 C1 C2 165.78(19) . . . . ?
C4 N3 C2 C1 -87.0(3) . . . . ?
C4 N3 C2 C16 148.0(2) . . . . ?
O1 C1 C2 N3 99.2(3) . . . . ?
O2 C1 C2 N3 -77.5(3) . . . . ?
O1 C1 C2 C16 -138.5(3) . . . . ?
O2 C1 C2 C16 44.7(3) . . . . ?
C2 N3 C4 O3 -1.0(4) . . . . ?
C2 N3 C4 C5 180.0(2) . . . . ?
O3 C4 C5 C19 -71.1(3) . . . . ?
N3 C4 C5 C19 108.0(3) . . . . ?
O3 C4 C5 C6 52.1(3) . . . . ?
N3 C4 C5 C6 -128.8(2) . . . . ?
C8 N7 C6 C5 -138.5(2) . . . . ?
C19 C5 C6 N7 -163.4(2) . . . . ?
C4 C5 C6 N7 74.6(3) . . . . ?
C10 N9 C8 O4 4.8(5) . . . . ?
C10 N9 C8 N7 -174.4(3) . . . . ?
C6 N7 C8 O4 16.1(4) . . . . ?
C6 N7 C8 N9 -164.6(2) . . . . ?
C8 N9 C10 C11 -159.7(3) . . . . ?
C1 O2 C12 C15 60.2(3) . . . . ?
C1 O2 C12 C13 -64.7(3) . . . . ?
C1 O2 C12 C14 178.9(2) . . . . ?
N3 C2 C16 C18 174.1(2) . . . . ?
C1 C2 C16 C18 54.2(3) . . . . ?
N3 C2 C16 C17 -62.7(3) . . . . ?
C1 C2 C16 C17 177.4(2) . . . . ?
C4 C5 C19 F3 70.1(3) . . . . ?
C6 C5 C19 F3 -52.8(3) . . . . ?
C4 C5 C19 F2 -169.3(2) . . . . ?
C6 C5 C19 F2 67.9(3) . . . . ?
C4 C5 C19 F1 -50.7(3) . . . . ?
C6 C5 C19 F1 -173.5(2) . . . . ?
O2 C1 C2 N3 -77.5(3) . . . . ?
C1 C2 N3 C4 -87.0(3) . . . . ?
N3 C4 C5 C6 -128.8(2) . . . . ?
C4 C5 C6 N7 74.6(3) . . . . ?

loop_
_cod_related_entry_id
_cod_related_entry_database
_cod_related_entry_code
1 ChemSpider 30658932
